data_7132901
loop_
_publ_author_name
'Sadaphal, Vikas Ashokrao'
'Wu, Tien-Lin'
'Liu, Rai-Shung'

_publ_section_title
;
 Synthesis of two nitrogen-containing polyaromatic compounds through gold
 catalysis/DBU-promoted cyclizations.
;
_journal_issue 32
_journal_name_full 'Chemical communications (Cambridge, England)'
_journal_page_first 4294
_journal_page_last 4297
_journal_paper_doi 10.1039/d4cc00113c
_journal_volume 60
_journal_year 2024
_chemical_formula_moiety 'C24 H14 N2 O'
_chemical_formula_sum 'C24 H14 N2 O'
_chemical_formula_weight 346.37
_space_group_crystal_system triclinic
_space_group_IT_number 2
_space_group_name_Hall '-P 1'
_space_group_name_H-M_alt 'P -1'
_atom_sites_solution_hydrogens geom
_atom_sites_solution_primary dual
_audit_creation_date 2023-08-04
_audit_creation_method
;
Olex2 1.5
(compiled 2023.03.06 svn.rbb2c1857 for OlexSys, GUI svn.r6748)
;
_audit_update_record
;
2023-08-10 deposited with the CCDC.	2024-03-20 downloaded from the CCDC.
;
_cell_angle_alpha 106.1712(14)
_cell_angle_beta 91.1629(11)
_cell_angle_gamma 109.9674(13)
_cell_formula_units_Z 2
_cell_length_a 7.67160(10)
_cell_length_b 9.16801(15)
_cell_length_c 12.73071(19)
_cell_measurement_reflns_used 5872
_cell_measurement_temperature 100.00(10)
_cell_measurement_theta_max 73.5450
_cell_measurement_theta_min 5.3630
_cell_volume 801.64(2)
_computing_cell_refinement 'CrysAlisPro 1.171.42.93a (Rigaku OD, 2023)'
_computing_data_collection 'CrysAlisPro 1.171.42.93a (Rigaku OD, 2023)'
_computing_data_reduction 'CrysAlisPro 1.171.42.93a (Rigaku OD, 2023)'
_computing_molecular_graphics 'Olex2 1.5 (Dolomanov et al., 2009)'
_computing_publication_material 'Olex2 1.5 (Dolomanov et al., 2009)'
_computing_structure_refinement 'SHELXL 2018/3 (Sheldrick, 2015)'
_computing_structure_solution 'SHELXT  (Sheldrick, 2015)'
_diffrn_ambient_environment N~2~
_diffrn_ambient_temperature 100.00(10)
_diffrn_detector 'Hybrid Pixel Array Detector'
_diffrn_detector_area_resol_mean 10.0000
_diffrn_detector_type 'HyPix-Arc 150'
_diffrn_measured_fraction_theta_full 0.992
_diffrn_measured_fraction_theta_max 0.939
_diffrn_measurement_details
;
List of Runs (angles in degrees, time in seconds):

  # Type    Start    End  Width  t~exp~   \w     \q     \k     \f   Frames
#--------------------------------------------------------------------------
  1  \w    -72.00 -30.00   0.50    0.05    --  -75.32 111.00  90.00   84
  2  \w    -52.00 -26.00   0.50    0.05    --  -72.13 125.00  60.00   52
  3  \w    -97.00 -34.00   0.50    0.05    --  -79.90 114.00  22.16  126
  4  \w    -62.00 -29.00   0.50    0.05    --  -72.13 125.00   0.00   66
  5  \w    -93.00 -35.00   0.50    0.05    --  -79.90 104.00-178.33  116
  6  \w   -126.00 -42.00   0.50    0.05    --  -75.32 -15.00-150.00  168
  7  \w    -87.00 -36.00   0.50    0.05    --  -59.44 -15.00-120.00  102
  8  \w   -124.00 -40.00   0.50    0.05    --  -75.32 -15.00 120.00  168
  9  \w    -86.00 -37.00   0.50    0.05    --  -59.44 -15.00 120.00   98
 10  \w     23.00  58.00   0.50    0.05    --   56.25-125.00  60.00   70
 11  \w     39.00  64.00   0.50    0.05    --   83.87-111.00  30.00   50
 12  \w     27.00  52.00   0.50    0.05    --   69.31 -95.00 -30.00   50
 13  \w     37.00  82.00   0.50    0.05    --   75.94 -95.00 -30.00   90
 14  \w     34.00  72.00   0.50    0.05    --   75.94 -95.00 -60.00   76
 15  \w     41.00  81.00   0.50    0.05    --   75.94 -95.00-120.00   80
 16  \w     66.00  91.00   0.50    0.05    --   83.87 -95.00-120.00   50
 17  \w     30.00  63.00   0.50    0.05    --   69.31 -95.00-180.00   66
 18  \w     31.00  57.00   0.50    0.05    --   75.94-111.00-150.00   52
 19  \w     14.00  42.00   0.50    0.05    --   56.25 -95.00 -90.00   56
 20  \w     41.00  92.00   0.50    0.05    --   83.87 -95.00 -90.00  102
 21  \w     62.00  92.00   0.50    0.05    --   83.87 -95.00 -30.00   60
 22  \w     41.00  67.00   0.50    0.05    --   83.87 -95.00  30.00   52
 23  \w     48.00  90.00   0.50    0.05    --   83.87 -95.00  90.00   84
 24  \w     54.00  91.00   0.50    0.05    --   83.87 -95.00 120.00   74
 25  \w     54.00  90.00   0.50    0.05    --   83.87 -95.00 150.00   72
 26  \w     49.00 133.00   0.50    0.05    --   83.87  15.00 150.00  168
 27  \w     48.00 132.00   0.50    0.05    --   83.87  15.00  60.00  168
 28  \w     75.00 116.00   0.50    0.05    --   83.87  15.00 -60.00   82
;
_diffrn_measurement_device 'four-circle diffractometer'
_diffrn_measurement_device_type 'XtaLAB Synergy R, DW system, HyPix-Arc 150'
_diffrn_measurement_method '\w scans'
_diffrn_orient_matrix_type 'CrysAlisPro convention (1999,Acta A55,543-557)'
_diffrn_orient_matrix_UB_11 -0.0361295000
_diffrn_orient_matrix_UB_12 -0.1838452000
_diffrn_orient_matrix_UB_13 -0.0387809000
_diffrn_orient_matrix_UB_21 0.0767700000
_diffrn_orient_matrix_UB_22 0.0155732000
_diffrn_orient_matrix_UB_23 -0.1088476000
_diffrn_orient_matrix_UB_31 0.1980123000
_diffrn_orient_matrix_UB_32 0.0342211000
_diffrn_orient_matrix_UB_33 0.0527934000
_diffrn_radiation_monochromator mirror
_diffrn_radiation_probe x-ray
_diffrn_radiation_type 'Cu K\a'
_diffrn_radiation_wavelength 1.54184
_diffrn_reflns_av_R_equivalents 0.0125
_diffrn_reflns_av_unetI/netI 0.0152
_diffrn_reflns_Laue_measured_fraction_full 0.992
_diffrn_reflns_Laue_measured_fraction_max 0.939
_diffrn_reflns_limit_h_max 9
_diffrn_reflns_limit_h_min -7
_diffrn_reflns_limit_k_max 11
_diffrn_reflns_limit_k_min -11
_diffrn_reflns_limit_l_max 15
_diffrn_reflns_limit_l_min -15
_diffrn_reflns_number 8120
_diffrn_reflns_point_group_measured_fraction_full 0.992
_diffrn_reflns_point_group_measured_fraction_max 0.939
_diffrn_reflns_theta_full 67.684
_diffrn_reflns_theta_max 74.754
_diffrn_reflns_theta_min 5.388
_diffrn_source 'Rotating-anode X-ray tube'
_diffrn_source_type 'Rigaku (Cu) X-ray Source'
_exptl_absorpt_coefficient_mu 0.703
_exptl_absorpt_correction_T_max 1.00000
_exptl_absorpt_correction_T_min 0.92775
_exptl_absorpt_correction_type multi-scan
_exptl_absorpt_process_details
;
CrysAlisPro 1.171.42.93a (Rigaku Oxford Diffraction, 2023)
Empirical absorption correction using spherical harmonics,
implemented in SCALE3 ABSPACK scaling algorithm.
;
_exptl_crystal_colour red
_exptl_crystal_colour_primary red
_exptl_crystal_density_diffrn 1.435
_exptl_crystal_description plate
_exptl_crystal_F_000 360
_exptl_crystal_size_max 0.22
_exptl_crystal_size_mid 0.15
_exptl_crystal_size_min 0.06
_refine_diff_density_max 0.441
_refine_diff_density_min -0.185
_refine_diff_density_rms 0.040
_refine_ls_extinction_coef 0.0055(7)
_refine_ls_extinction_expression Fc^*^=kFc[1+0.001xFc^2^\l^3^/sin(2\q)]^-1/4^
_refine_ls_extinction_method 'SHELXL-2018/3 (Sheldrick 2018)'
_refine_ls_goodness_of_fit_ref 1.053
_refine_ls_hydrogen_treatment constr
_refine_ls_matrix_type full
_refine_ls_number_parameters 245
_refine_ls_number_reflns 3101
_refine_ls_number_restraints 0
_refine_ls_restrained_S_all 1.053
_refine_ls_R_factor_all 0.0378
_refine_ls_R_factor_gt 0.0358
_refine_ls_shift/su_max 0.001
_refine_ls_shift/su_mean 0.000
_refine_ls_structure_factor_coef Fsqd
_refine_ls_weighting_details 'w=1/[\s^2^(Fo^2^)+(0.0487P)^2^+0.2909P] where P=(Fo^2^+2Fc^2^)/3'
_refine_ls_weighting_scheme calc
_refine_ls_wR_factor_gt 0.0959
_refine_ls_wR_factor_ref 0.0973
_reflns_Friedel_coverage 0.000
_reflns_number_gt 2922
_reflns_number_total 3101
_reflns_threshold_expression 'I > 2\s(I)'
_cod_data_source_file d4cc00113c2.cif
_cod_data_source_block 230766lt_auto
_cod_depositor_comments 'Adding full bibliography for 7132900--7132907.cif.'
_cod_database_code 7132901
_shelx_shelxl_version_number 2018/3
_shelx_space_group_comment
;
The symmetry employed for this shelxl refinement is uniquely defined
by the following loop, which should always be used as a source of
symmetry information in preference to the above space-group names.
They are only intended as comments.
;
_shelx_estimated_absorpt_t_max 0.959
_shelx_estimated_absorpt_t_min 0.861
_olex2_refinement_description
;
1. Fixed Uiso
 At 1.2 times of:
  All C(H) groups
2.a Aromatic/amide H refined with riding coordinates:
 C3(H3), C6(H6), C8(H8), C9(H9), C10(H10), C15(H15), C16(H16), C17(H17),
 C18(H18), C23(H23), C24(H24), C25(H25), C26(H26), C27(H27)
;
_olex2_submission_special_instructions 'No special instructions were received'
_oxdiff_exptl_absorpt_empirical_details
;
Empirical correction (ABSPACK) includes:
- Absorption correction using spherical harmonics
- Frame scaling
;
_oxdiff_exptl_absorpt_empirical_full_max 1.220
_oxdiff_exptl_absorpt_empirical_full_min 0.793

loop_
_space_group_symop_operation_xyz
'x, y, z'
'-x, -y, -z'

loop_
_atom_site_label
_atom_site_type_symbol
_atom_site_fract_x
_atom_site_fract_y
_atom_site_fract_z
_atom_site_U_iso_or_equiv
_atom_site_adp_type
_atom_site_occupancy
_atom_site_site_symmetry_order
_atom_site_calc_flag
_atom_site_refinement_flags_posn
_atom_site_refinement_flags_adp
_atom_site_refinement_flags_occupancy
_atom_site_disorder_assembly
_atom_site_disorder_group
C1 C 0.39270(15) 1.14813(14) 0.48066(9) 0.0184(2) Uani 1 1 d . . . . .
C2 C 0.35442(15) 1.00838(14) 0.38624(9) 0.0193(2) Uani 1 1 d . . . . .
C3 C 0.22772(16) 0.85083(14) 0.38431(10) 0.0206(3) Uani 1 1 d . . . . .
H3 H 0.207622 0.759453 0.321227 0.025 Uiso 1 1 calc R U . . .
C4 C 0.13613(15) 0.83211(14) 0.47292(10) 0.0193(2) Uani 1 1 d . . . . .
C6 C -0.06353(16) 0.67993(14) 0.57060(10) 0.0223(3) Uani 1 1 d . . . . .
H6 H -0.146584 0.577365 0.573484 0.027 Uiso 1 1 calc R U . . .
C7 C -0.02844(16) 0.81986(14) 0.66714(10) 0.0206(3) Uani 1 1 d . . . . .
C8 C -0.09907(16) 0.83002(14) 0.76768(10) 0.0224(3) Uani 1 1 d . . . . .
H8 H -0.187151 0.736625 0.780401 0.027 Uiso 1 1 calc R U . . .
C9 C -0.03695(17) 0.98176(15) 0.84993(10) 0.0239(3) Uani 1 1 d . . . . .
H9 H -0.086459 0.988279 0.918170 0.029 Uiso 1 1 calc R U . . .
C10 C 0.09345(16) 1.12374(14) 0.83725(10) 0.0218(3) Uani 1 1 d . . . . .
H10 H 0.132799 1.222843 0.896121 0.026 Uiso 1 1 calc R U . . .
C11 C 0.16595(15) 1.11762(14) 0.73539(10) 0.0195(2) Uani 1 1 d . . . . .
C12 C 0.09689(15) 0.96443(14) 0.65713(9) 0.0190(2) Uani 1 1 d . . . . .
C14 C 0.30416(15) 1.12647(13) 0.57695(9) 0.0182(2) Uani 1 1 d . . . . .
C15 C 0.44532(16) 1.02763(15) 0.29282(10) 0.0217(3) Uani 1 1 d . . . . .
H15 H 0.423032 0.935119 0.230230 0.026 Uiso 1 1 calc R U . . .
C16 C 0.56489(17) 1.17677(15) 0.29052(10) 0.0234(3) Uani 1 1 d . . . . .
H16 H 0.625045 1.186916 0.227036 0.028 Uiso 1 1 calc R U . . .
C17 C 0.59817(16) 1.31456(15) 0.38236(10) 0.0227(3) Uani 1 1 d . . . . .
H17 H 0.679352 1.418246 0.380281 0.027 Uiso 1 1 calc R U . . .
C18 C 0.51394(16) 1.30043(14) 0.47542(10) 0.0208(3) Uani 1 1 d . . . . .
H18 H 0.537891 1.394674 0.536943 0.025 Uiso 1 1 calc R U . . .
C19 C 0.30212(15) 1.22234(14) 0.68512(9) 0.0191(2) Uani 1 1 d . . . . .
C20 C 0.43400(16) 1.38767(13) 0.74395(9) 0.0188(2) Uani 1 1 d . . . . .
C22 C 0.36742(16) 1.49674(14) 0.83041(9) 0.0208(3) Uani 1 1 d . . . . .
C23 C 0.18327(17) 1.49010(14) 0.82060(10) 0.0243(3) Uani 1 1 d . . . . .
H23 H 0.095779 1.410686 0.760403 0.029 Uiso 1 1 calc R U . . .
C24 C 0.12750(18) 1.59934(16) 0.89867(11) 0.0293(3) Uani 1 1 d . . . . .
H24 H 0.002071 1.594795 0.891742 0.035 Uiso 1 1 calc R U . . .
C25 C 0.2550(2) 1.71502(17) 0.98672(11) 0.0335(3) Uani 1 1 d . . . . .
H25 H 0.216179 1.788671 1.040614 0.040 Uiso 1 1 calc R U . . .
C26 C 0.43898(19) 1.72360(17) 0.99640(11) 0.0315(3) Uani 1 1 d . . . . .
H26 H 0.526162 1.803531 1.056548 0.038 Uiso 1 1 calc R U . . .
C27 C 0.49555(17) 1.61551(15) 0.91829(10) 0.0243(3) Uani 1 1 d . . . . .
H27 H 0.621875 1.622269 0.924573 0.029 Uiso 1 1 calc R U . . .
N5 N 0.01136(14) 0.68545(12) 0.48000(8) 0.0224(2) Uani 1 1 d . . . . .
N13 N 0.17695(13) 0.97068(11) 0.56318(8) 0.0181(2) Uani 1 1 d . . . . .
O21 O 0.59825(11) 1.43798(10) 0.72586(7) 0.0254(2) Uani 1 1 d . . . . .

loop_
_atom_site_aniso_label
_atom_site_aniso_U_11
_atom_site_aniso_U_22
_atom_site_aniso_U_33
_atom_site_aniso_U_23
_atom_site_aniso_U_13
_atom_site_aniso_U_12
C1 0.0165(5) 0.0196(6) 0.0204(6) 0.0060(4) 0.0026(4) 0.0082(4)
C2 0.0170(5) 0.0199(6) 0.0220(6) 0.0054(5) 0.0014(4) 0.0086(4)
C3 0.0201(6) 0.0176(6) 0.0221(6) 0.0021(4) 0.0007(4) 0.0076(5)
C4 0.0172(5) 0.0148(5) 0.0233(6) 0.0025(4) -0.0007(4) 0.0056(4)
C6 0.0182(6) 0.0175(6) 0.0298(6) 0.0071(5) 0.0019(5) 0.0050(4)
C7 0.0165(5) 0.0195(6) 0.0265(6) 0.0079(5) 0.0017(4) 0.0066(4)
C8 0.0187(6) 0.0214(6) 0.0282(6) 0.0114(5) 0.0038(5) 0.0056(5)
C9 0.0227(6) 0.0285(6) 0.0234(6) 0.0110(5) 0.0063(5) 0.0099(5)
C10 0.0219(6) 0.0213(6) 0.0209(6) 0.0047(4) 0.0029(4) 0.0076(5)
C11 0.0166(5) 0.0188(6) 0.0228(6) 0.0062(4) 0.0024(4) 0.0063(4)
C12 0.0168(5) 0.0202(6) 0.0213(6) 0.0070(4) 0.0033(4) 0.0078(4)
C14 0.0159(5) 0.0148(5) 0.0226(6) 0.0047(4) 0.0013(4) 0.0050(4)
C15 0.0220(6) 0.0242(6) 0.0197(6) 0.0039(5) 0.0025(4) 0.0114(5)
C16 0.0225(6) 0.0292(6) 0.0212(6) 0.0094(5) 0.0055(5) 0.0113(5)
C17 0.0203(6) 0.0222(6) 0.0254(6) 0.0096(5) 0.0035(5) 0.0057(5)
C18 0.0204(6) 0.0190(6) 0.0219(6) 0.0048(4) 0.0018(4) 0.0067(5)
C19 0.0185(5) 0.0169(5) 0.0210(5) 0.0050(4) 0.0040(4) 0.0060(4)
C20 0.0196(5) 0.0162(5) 0.0185(5) 0.0050(4) 0.0025(4) 0.0042(4)
C22 0.0246(6) 0.0167(5) 0.0202(5) 0.0062(4) 0.0055(4) 0.0058(5)
C23 0.0249(6) 0.0203(6) 0.0256(6) 0.0065(5) 0.0043(5) 0.0060(5)
C24 0.0277(7) 0.0307(7) 0.0328(7) 0.0096(5) 0.0094(5) 0.0143(5)
C25 0.0406(8) 0.0315(7) 0.0288(7) 0.0021(5) 0.0098(6) 0.0189(6)
C26 0.0350(7) 0.0303(7) 0.0228(6) -0.0009(5) 0.0025(5) 0.0114(6)
C27 0.0248(6) 0.0237(6) 0.0223(6) 0.0051(5) 0.0039(5) 0.0077(5)
N5 0.0199(5) 0.0169(5) 0.0276(5) 0.0045(4) 0.0017(4) 0.0054(4)
N13 0.0165(5) 0.0149(5) 0.0211(5) 0.0041(4) 0.0020(4) 0.0045(4)
O21 0.0224(4) 0.0213(4) 0.0262(4) 0.0023(3) 0.0066(3) 0.0038(3)

loop_
_atom_type_symbol
_atom_type_description
_atom_type_scat_dispersion_real
_atom_type_scat_dispersion_imag
_atom_type_scat_source
C C 0.0181 0.0091 'International Tables Vol C Tables 4.2.6.8 and 6.1.1.4'
H H 0.0000 0.0000 'International Tables Vol C Tables 4.2.6.8 and 6.1.1.4'
N N 0.0311 0.0180 'International Tables Vol C Tables 4.2.6.8 and 6.1.1.4'
O O 0.0492 0.0322 'International Tables Vol C Tables 4.2.6.8 and 6.1.1.4'

loop_
_geom_angle_atom_site_label_1
_geom_angle_atom_site_label_2
_geom_angle_atom_site_label_3
_geom_angle
_geom_angle_site_symmetry_1
_geom_angle_site_symmetry_3
_geom_angle_publ_flag
C2 C1 C14 118.22(10) . . ?
C18 C1 C2 118.75(10) . . ?
C18 C1 C14 123.03(10) . . ?
C1 C2 C3 121.81(11) . . ?
C15 C2 C1 118.56(11) . . ?
C15 C2 C3 119.63(10) . . ?
C2 C3 H3 120.0 . . ?
C4 C3 C2 119.97(11) . . ?
C4 C3 H3 120.0 . . ?
C3 C4 N5 124.74(11) . . ?
C3 C4 N13 116.56(10) . . ?
N5 C4 N13 118.67(10) . . ?
C7 C6 H6 117.8 . . ?
N5 C6 H6 117.8 . . ?
N5 C6 C7 124.37(11) . . ?
C8 C7 C6 129.86(11) . . ?
C12 C7 C6 114.30(11) . . ?
C12 C7 C8 115.83(11) . . ?
C7 C8 H8 120.8 . . ?
C7 C8 C9 118.40(11) . . ?
C9 C8 H8 120.8 . . ?
C8 C9 H9 118.1 . . ?
C10 C9 C8 123.86(11) . . ?
C10 C9 H9 118.1 . . ?
C9 C10 H10 120.5 . . ?
C9 C10 C11 119.02(11) . . ?
C11 C10 H10 120.5 . . ?
C10 C11 C19 139.65(11) . . ?
C12 C11 C10 114.19(10) . . ?
C12 C11 C19 106.07(10) . . ?
C7 C12 C11 128.67(11) . . ?
N13 C12 C7 121.61(11) . . ?
N13 C12 C11 109.68(10) . . ?
C19 C14 C1 138.19(11) . . ?
N13 C14 C1 114.62(10) . . ?
N13 C14 C19 107.12(10) . . ?
C2 C15 H15 119.3 . . ?
C16 C15 C2 121.48(11) . . ?
C16 C15 H15 119.3 . . ?
C15 C16 H16 120.1 . . ?
C15 C16 C17 119.77(11) . . ?
C17 C16 H16 120.1 . . ?
C16 C17 H17 119.8 . . ?
C18 C17 C16 120.47(11) . . ?
C18 C17 H17 119.8 . . ?
C1 C18 H18 119.5 . . ?
C17 C18 C1 120.93(11) . . ?
C17 C18 H18 119.5 . . ?
C11 C19 C20 125.02(10) . . ?
C14 C19 C11 107.06(10) . . ?
C14 C19 C20 127.13(10) . . ?
C19 C20 C22 118.61(10) . . ?
O21 C20 C19 122.42(10) . . ?
O21 C20 C22 118.95(10) . . ?
C23 C22 C20 121.19(11) . . ?
C23 C22 C27 119.46(11) . . ?
C27 C22 C20 119.18(11) . . ?
C22 C23 H23 119.9 . . ?
C24 C23 C22 120.14(12) . . ?
C24 C23 H23 119.9 . . ?
C23 C24 H24 120.0 . . ?
C25 C24 C23 119.98(12) . . ?
C25 C24 H24 120.0 . . ?
C24 C25 H25 119.9 . . ?
C24 C25 C26 120.23(12) . . ?
C26 C25 H25 119.9 . . ?
C25 C26 H26 120.0 . . ?
C27 C26 C25 119.98(12) . . ?
C27 C26 H26 120.0 . . ?
C22 C27 H27 119.9 . . ?
C26 C27 C22 120.19(12) . . ?
C26 C27 H27 119.9 . . ?
C6 N5 C4 119.75(10) . . ?
C12 N13 C4 121.29(10) . . ?
C12 N13 C14 110.04(9) . . ?
C14 N13 C4 128.57(10) . . ?

loop_
_geom_bond_atom_site_label_1
_geom_bond_atom_site_label_2
_geom_bond_distance
_geom_bond_site_symmetry_2
_geom_bond_publ_flag
C1 C2 1.4295(16) . ?
C1 C14 1.4426(15) . ?
C1 C18 1.4095(16) . ?
C2 C3 1.4325(16) . ?
C2 C15 1.4136(16) . ?
C3 H3 0.9500 . ?
C3 C4 1.3614(17) . ?
C4 N5 1.3871(15) . ?
C4 N13 1.3903(14) . ?
C6 H6 0.9500 . ?
C6 C7 1.4496(17) . ?
C6 N5 1.3049(16) . ?
C7 C8 1.3916(16) . ?
C7 C12 1.3879(16) . ?
C8 H8 0.9500 . ?
C8 C9 1.4051(17) . ?
C9 H9 0.9500 . ?
C9 C10 1.3984(17) . ?
C10 H10 0.9500 . ?
C10 C11 1.4156(16) . ?
C11 C12 1.3917(16) . ?
C11 C19 1.4516(16) . ?
C12 N13 1.3620(14) . ?
C14 C19 1.4161(15) . ?
C14 N13 1.3873(14) . ?
C15 H15 0.9500 . ?
C15 C16 1.3707(17) . ?
C16 H16 0.9500 . ?
C16 C17 1.4046(17) . ?
C17 H17 0.9500 . ?
C17 C18 1.3774(16) . ?
C18 H18 0.9500 . ?
C19 C20 1.4736(15) . ?
C20 C22 1.4936(15) . ?
C20 O21 1.2359(14) . ?
C22 C23 1.3946(17) . ?
C22 C27 1.3962(17) . ?
C23 H23 0.9500 . ?
C23 C24 1.3890(17) . ?
C24 H24 0.9500 . ?
C24 C25 1.387(2) . ?
C25 H25 0.9500 . ?
C25 C26 1.388(2) . ?
C26 H26 0.9500 . ?
C26 C27 1.3862(17) . ?
C27 H27 0.9500 . ?

loop_
_geom_torsion_atom_site_label_1
_geom_torsion_atom_site_label_2
_geom_torsion_atom_site_label_3
_geom_torsion_atom_site_label_4
_geom_torsion
_geom_torsion_site_symmetry_1
_geom_torsion_site_symmetry_2
_geom_torsion_site_symmetry_3
_geom_torsion_site_symmetry_4
_geom_torsion_publ_flag
C1 C2 C3 C4 1.80(17) . . . . ?
C1 C2 C15 C16 -1.38(17) . . . . ?
C1 C14 C19 C11 175.99(13) . . . . ?
C1 C14 C19 C20 -13.8(2) . . . . ?
C1 C14 N13 C4 5.71(17) . . . . ?
C1 C14 N13 C12 -177.96(9) . . . . ?
C2 C1 C14 C19 178.33(13) . . . . ?
C2 C1 C14 N13 -5.11(15) . . . . ?
C2 C1 C18 C17 -1.63(17) . . . . ?
C2 C3 C4 N5 -179.73(10) . . . . ?
C2 C3 C4 N13 -1.74(16) . . . . ?
C2 C15 C16 C17 -0.33(18) . . . . ?
C3 C2 C15 C16 178.78(10) . . . . ?
C3 C4 N5 C6 177.40(11) . . . . ?
C3 C4 N13 C12 -178.21(10) . . . . ?
C3 C4 N13 C14 -2.25(17) . . . . ?
C6 C7 C8 C9 177.96(11) . . . . ?
C6 C7 C12 C11 -177.03(11) . . . . ?
C6 C7 C12 N13 0.42(16) . . . . ?
C7 C6 N5 C4 1.20(17) . . . . ?
C7 C8 C9 C10 -0.58(18) . . . . ?
C7 C12 N13 C4 0.12(17) . . . . ?
C7 C12 N13 C14 -176.52(10) . . . . ?
C8 C7 C12 C11 2.13(18) . . . . ?
C8 C7 C12 N13 179.58(10) . . . . ?
C8 C9 C10 C11 1.37(18) . . . . ?
C9 C10 C11 C12 -0.45(16) . . . . ?
C9 C10 C11 C19 -176.40(13) . . . . ?
C10 C11 C12 C7 -1.35(18) . . . . ?
C10 C11 C12 N13 -179.04(9) . . . . ?
C10 C11 C19 C14 177.68(14) . . . . ?
C10 C11 C19 C20 7.3(2) . . . . ?
C11 C12 N13 C4 178.01(10) . . . . ?
C11 C12 N13 C14 1.37(13) . . . . ?
C11 C19 C20 C22 -39.14(16) . . . . ?
C11 C19 C20 O21 139.41(12) . . . . ?
C12 C7 C8 C9 -1.05(16) . . . . ?
C12 C11 C19 C14 1.52(12) . . . . ?
C12 C11 C19 C20 -168.90(11) . . . . ?
C14 C1 C2 C3 1.84(16) . . . . ?
C14 C1 C2 C15 -177.99(10) . . . . ?
C14 C1 C18 C17 178.70(10) . . . . ?
C14 C19 C20 C22 152.37(11) . . . . ?
C14 C19 C20 O21 -29.08(18) . . . . ?
C15 C2 C3 C4 -178.37(10) . . . . ?
C15 C16 C17 C18 1.09(18) . . . . ?
C16 C17 C18 C1 -0.08(18) . . . . ?
C18 C1 C2 C3 -177.84(10) . . . . ?
C18 C1 C2 C15 2.33(16) . . . . ?
C18 C1 C14 C19 -2.0(2) . . . . ?
C18 C1 C14 N13 174.56(10) . . . . ?
C19 C11 C12 C7 175.92(11) . . . . ?
C19 C11 C12 N13 -1.77(13) . . . . ?
C19 C14 N13 C4 -176.69(10) . . . . ?
C19 C14 N13 C12 -0.36(12) . . . . ?
C19 C20 C22 C23 -33.75(16) . . . . ?
C19 C20 C22 C27 151.07(11) . . . . ?
C20 C22 C23 C24 -176.13(11) . . . . ?
C20 C22 C27 C26 176.65(11) . . . . ?
C22 C23 C24 C25 -0.16(19) . . . . ?
C23 C22 C27 C26 1.39(18) . . . . ?
C23 C24 C25 C26 0.9(2) . . . . ?
C24 C25 C26 C27 -0.5(2) . . . . ?
C25 C26 C27 C22 -0.7(2) . . . . ?
C27 C22 C23 C24 -0.96(18) . . . . ?
N5 C4 N13 C12 -0.10(16) . . . . ?
N5 C4 N13 C14 175.87(10) . . . . ?
N5 C6 C7 C8 179.87(11) . . . . ?
N5 C6 C7 C12 -1.12(17) . . . . ?
N13 C4 N5 C6 -0.55(16) . . . . ?
N13 C14 C19 C11 -0.73(12) . . . . ?
N13 C14 C19 C20 169.43(10) . . . . ?
O21 C20 C22 C23 147.65(11) . . . . ?
O21 C20 C22 C27 -27.53(16) . . . . ?
